data_7015390
loop_
_publ_author_name
'Coates, Cristina M.'
'Hagan, Kenton'
'Mitchell, Casey A.'
'Gorden, John D.'
'Goldsmith, Christian R.'

_publ_section_title
;
 Structural characterization of manganese and iron complexes with
 methylated derivatives of bis(2-pyridylmethyl)-1,2-ethanediamine
 reveals unanticipated conformational flexibility.
;
_journal_issue 16
_journal_name_full 'Dalton transactions (Cambridge, England : 2003)'
_journal_page_first 4048
_journal_page_last 4058
_journal_paper_doi 10.1039/c0dt01556c
_journal_volume 40
_journal_year 2011
_chemical_compound_source 'synthesis as described'
_chemical_formula_moiety 'C18 H26 Cl2 Fe1 N4'
_chemical_formula_sum 'C18 H26 Cl2 Fe N4'
_chemical_formula_weight 425.18
_chemical_name_systematic
;
?
;
_space_group_IT_number 61
_symmetry_cell_setting orthorhombic
_symmetry_Int_Tables_number 61
_symmetry_space_group_name_Hall '-P 2ac 2ab'
_symmetry_space_group_name_H-M 'P b c a'
_atom_sites_solution_hydrogens geom
_atom_sites_solution_primary direct
_atom_sites_solution_secondary difmap
_audit_conform_dict_location ftp://ftp.iucr.org/pub/cif_core.dic
_audit_conform_dict_name cif_core.dic
_audit_conform_dict_version 2.3
_audit_creation_date 2010-03-17T21:44:16-00:00
_audit_creation_method 'WinGX routine CIF_UPDATE'
_cell_angle_alpha 90
_cell_angle_beta 90
_cell_angle_gamma 90
_cell_formula_units_Z 8
_cell_length_a 13.6928(7)
_cell_length_b 16.2440(8)
_cell_length_c 18.0040(9)
_cell_measurement_reflns_used 4978
_cell_measurement_temperature 193(2)
_cell_measurement_theta_max 28.31
_cell_measurement_theta_min 2.25
_cell_measurement_wavelength 0.71073
_cell_volume 4004.6(3)
_computing_cell_refinement 'SMART, SAINT (Bruker, 1999)'
_computing_data_collection 'SMART (Bruker, 2000)'
_computing_data_reduction 'SAINT (Bruker, 1999)'
_computing_molecular_graphics 'ATOMS v6.1 (Shape Software, 2004)'
_computing_publication_material 'SHELXCIF-97 (Sheldrick, 1997)'
_computing_structure_refinement 'SHELXL-97 (Sheldrick, 1997)'
_computing_structure_solution 'SHELXS-97 (Sheldrick, 1990)'
_diffrn_ambient_temperature 193(2)
_diffrn_measured_fraction_theta_full 0.999
_diffrn_measured_fraction_theta_max 0.999
_diffrn_measurement_device_type 'Bruker APEX'
_diffrn_measurement_method '\w scans'
_diffrn_radiation_monochromator graphite
_diffrn_radiation_probe x-ray
_diffrn_radiation_type MoK\a
_diffrn_radiation_wavelength 0.71073
_diffrn_reflns_av_R_equivalents 0.0412
_diffrn_reflns_av_unetI/netI 0.025
_diffrn_reflns_limit_h_max 18
_diffrn_reflns_limit_h_min -18
_diffrn_reflns_limit_k_max 20
_diffrn_reflns_limit_k_min -21
_diffrn_reflns_limit_l_max 24
_diffrn_reflns_limit_l_min -24
_diffrn_reflns_number 38744
_diffrn_reflns_theta_full 28.31
_diffrn_reflns_theta_max 28.31
_diffrn_reflns_theta_min 2.25
_diffrn_standards_decay_% 0
_diffrn_standards_interval_count 0
_diffrn_standards_interval_time 0
_diffrn_standards_number 0
_exptl_absorpt_coefficient_mu 1.028
_exptl_absorpt_correction_type none
_exptl_crystal_colour orange
_exptl_crystal_density_diffrn 1.41
_exptl_crystal_density_method 'not measured'
_exptl_crystal_description prism
_exptl_crystal_F_000 1776
_exptl_crystal_size_max 0.4
_exptl_crystal_size_mid 0.2
_exptl_crystal_size_min 0.2
_refine_diff_density_max 0.549
_refine_diff_density_min -0.481
_refine_diff_density_rms 0.078
_refine_ls_extinction_method none
_refine_ls_goodness_of_fit_ref 1.067
_refine_ls_hydrogen_treatment constr
_refine_ls_matrix_type full
_refine_ls_number_parameters 226
_refine_ls_number_reflns 4978
_refine_ls_number_restraints 0
_refine_ls_restrained_S_all 1.067
_refine_ls_R_factor_all 0.0514
_refine_ls_R_factor_gt 0.0448
_refine_ls_shift/su_max 0.001
_refine_ls_shift/su_mean 0
_refine_ls_structure_factor_coef Fsqd
_refine_ls_weighting_details 'calc w=1/[\s^2^(Fo^2^)+(0.0625P)^2^+2.5089P] where P=(Fo^2^+2Fc^2^)/3'
_refine_ls_weighting_scheme calc
_refine_ls_wR_factor_gt 0.1136
_refine_ls_wR_factor_ref 0.118
_reflns_number_gt 4335
_reflns_number_total 4978
_reflns_threshold_expression >2sigma(I)
_cod_data_source_file c0dt01556c.txt
_cod_data_source_block sad2
_cod_database_code 7015390

loop_
_symmetry_equiv_pos_as_xyz
'x, y, z'
'-x+1/2, -y, z+1/2'
'-x, y+1/2, -z+1/2'
'x+1/2, -y+1/2, -z'
'-x, -y, -z'
'x-1/2, y, -z-1/2'
'x, -y-1/2, z-1/2'
'-x-1/2, y-1/2, z'

loop_
_atom_site_label
_atom_site_type_symbol
_atom_site_fract_x
_atom_site_fract_y
_atom_site_fract_z
_atom_site_U_iso_or_equiv
_atom_site_adp_type
_atom_site_occupancy
_atom_site_symmetry_multiplicity
_atom_site_calc_flag
_atom_site_refinement_flags
_atom_site_disorder_assembly
_atom_site_disorder_group
Fe1 Fe 0.97463(2) 0.218448(18) 0.598048(16) 0.02679(10) Uani 1 1 d . . .
Cl1 Cl 1.10801(4) 0.13470(3) 0.55681(3) 0.03321(13) Uani 1 1 d . . .
N1 N 1.01750(13) 0.31400(11) 0.50122(9) 0.0286(4) Uani 1 1 d . . .
C1 C 1.09715(19) 0.42080(15) 0.57623(14) 0.0395(5) Uani 1 1 d . . .
H1A H 1.076 0.3847 0.6153 0.059 Uiso 1 1 calc R . .
H1B H 1.0685 0.4742 0.5832 0.059 Uiso 1 1 calc R . .
H1C H 1.167 0.4255 0.5773 0.059 Uiso 1 1 calc R . .
C18 C 0.9739(2) 0.00028(17) 0.66161(19) 0.0605(9) Uani 1 1 d . . .
H18A H 1.0061 0.0344 0.6256 0.091 Uiso 1 1 calc R . .
H18B H 0.9436 -0.0455 0.637 0.091 Uiso 1 1 calc R . .
H18C H 1.021 -0.0196 0.6968 0.091 Uiso 1 1 calc R . .
Cl2 Cl 1.04713(5) 0.28255(4) 0.70459(3) 0.03868(15) Uani 1 1 d . . .
N2 N 0.88644(13) 0.18253(12) 0.49674(11) 0.0352(4) Uani 1 1 d . . .
C2 C 1.06593(16) 0.38673(13) 0.50323(13) 0.0329(4) Uani 1 1 d . . .
N3 N 0.82958(14) 0.28011(10) 0.62291(11) 0.0311(4) Uani 1 1 d . . .
C3 C 1.0886(2) 0.42974(16) 0.43881(15) 0.0456(6) Uani 1 1 d . . .
H3A H 1.1235 0.4787 0.4417 0.055 Uiso 1 1 calc R . .
N4 N 0.88564(14) 0.12959(11) 0.68239(11) 0.0349(4) Uani 1 1 d . . .
C4 C 1.0595(2) 0.40030(18) 0.37087(15) 0.0522(7) Uani 1 1 d . . .
H4A H 1.0729 0.4295 0.3276 0.063 Uiso 1 1 calc R . .
C5 C 1.0103(2) 0.32709(18) 0.36826(13) 0.0463(6) Uani 1 1 d . . .
H5A H 0.9895 0.3058 0.323 0.056 Uiso 1 1 calc R . .
C6 C 0.99190(18) 0.28475(14) 0.43387(12) 0.0345(5) Uani 1 1 d . . .
C7 C 0.94683(19) 0.20098(16) 0.43120(13) 0.0409(5) Uani 1 1 d . . .
H7A H 0.9067 0.1967 0.387 0.049 Uiso 1 1 calc R . .
H7B H 0.9983 0.1601 0.4274 0.049 Uiso 1 1 calc R . .
C8 C 0.8611(2) 0.09415(15) 0.49552(17) 0.0497(6) Uani 1 1 d . . .
H8A H 0.824 0.0822 0.4516 0.075 Uiso 1 1 calc R . .
H8B H 0.823 0.0809 0.5387 0.075 Uiso 1 1 calc R . .
H8C H 0.9199 0.0619 0.4955 0.075 Uiso 1 1 calc R . .
C9 C 0.79714(17) 0.23476(15) 0.49512(14) 0.0385(5) Uani 1 1 d . . .
H9A H 0.7487 0.21 0.4628 0.046 Uiso 1 1 calc R . .
H9B H 0.8132 0.2887 0.4755 0.046 Uiso 1 1 calc R . .
C10 C 0.75589(16) 0.24340(15) 0.57239(14) 0.0381(5) Uani 1 1 d . . .
H10A H 0.6983 0.2781 0.571 0.046 Uiso 1 1 calc R . .
H10B H 0.7367 0.1897 0.5909 0.046 Uiso 1 1 calc R . .
C11 C 0.83151(19) 0.37024(14) 0.61362(15) 0.0418(5) Uani 1 1 d . . .
H11A H 0.7682 0.3924 0.6248 0.063 Uiso 1 1 calc R . .
H11B H 0.8486 0.3834 0.5633 0.063 Uiso 1 1 calc R . .
H11C H 0.879 0.3935 0.6467 0.063 Uiso 1 1 calc R . .
C12 C 0.80446(18) 0.26207(14) 0.70068(14) 0.0380(5) Uani 1 1 d . . .
H12A H 0.7373 0.2783 0.7098 0.046 Uiso 1 1 calc R . .
H12B H 0.846 0.2944 0.7331 0.046 Uiso 1 1 calc R . .
C13 C 0.81630(16) 0.17216(14) 0.71924(12) 0.0334(5) Uani 1 1 d . . .
C14 C 0.75825(18) 0.13819(16) 0.77441(14) 0.0422(5) Uani 1 1 d . . .
H14A H 0.711 0.1697 0.7983 0.051 Uiso 1 1 calc R . .
C15 C 0.7721(2) 0.05695(18) 0.79308(14) 0.0469(6) Uani 1 1 d . . .
H15A H 0.7348 0.0327 0.8304 0.056 Uiso 1 1 calc R . .
C16 C 0.84164(19) 0.01200(15) 0.75593(14) 0.0428(5) Uani 1 1 d . . .
H16A H 0.8511 -0.0433 0.7673 0.051 Uiso 1 1 calc R . .
C17 C 0.89774(18) 0.04959(14) 0.70129(13) 0.0382(5) Uani 1 1 d . . .

loop_
_atom_site_aniso_label
_atom_site_aniso_U_11
_atom_site_aniso_U_22
_atom_site_aniso_U_33
_atom_site_aniso_U_23
_atom_site_aniso_U_13
_atom_site_aniso_U_12
Fe1 0.02289(17) 0.02791(17) 0.02956(17) -0.00113(11) -0.00104(11) 0.00186(11)
Cl1 0.0272(3) 0.0351(3) 0.0372(3) 0.0028(2) 0.00408(19) 0.0050(2)
N1 0.0288(9) 0.0310(9) 0.0260(8) 0.0005(7) 0.0000(7) 0.0064(7)
C1 0.0382(12) 0.0313(11) 0.0489(13) -0.0060(10) 0.0056(10) -0.0040(9)
C18 0.072(2) 0.0348(13) 0.074(2) 0.0142(13) 0.0340(16) 0.0175(13)
Cl2 0.0430(3) 0.0419(3) 0.0312(3) -0.0002(2) -0.0076(2) -0.0005(2)
N2 0.0295(9) 0.0323(9) 0.0438(10) -0.0057(8) -0.0077(8) 0.0015(8)
C2 0.0301(10) 0.0287(10) 0.0400(11) 0.0036(9) 0.0046(9) 0.0073(9)
N3 0.0272(9) 0.0259(9) 0.0403(10) 0.0021(7) 0.0019(7) 0.0020(7)
C3 0.0481(14) 0.0348(12) 0.0539(15) 0.0139(11) 0.0096(12) 0.0083(11)
N4 0.0332(10) 0.0293(9) 0.0421(10) 0.0018(7) 0.0095(8) 0.0013(8)
C4 0.0573(17) 0.0566(16) 0.0426(14) 0.0217(12) 0.0110(12) 0.0158(14)
C5 0.0488(14) 0.0648(18) 0.0254(11) 0.0019(11) -0.0007(10) 0.0215(13)
C6 0.0327(11) 0.0411(13) 0.0298(11) -0.0022(9) -0.0033(9) 0.0119(9)
C7 0.0416(13) 0.0488(14) 0.0323(11) -0.0119(10) -0.0089(10) 0.0065(11)
C8 0.0444(14) 0.0356(13) 0.0691(17) -0.0111(12) -0.0146(13) -0.0024(11)
C9 0.0276(10) 0.0378(12) 0.0501(13) -0.0030(10) -0.0118(10) 0.0023(9)
C10 0.0225(10) 0.0342(11) 0.0575(14) 0.0033(10) -0.0028(10) 0.0012(9)
C11 0.0403(13) 0.0282(11) 0.0569(14) 0.0022(10) 0.0052(11) 0.0057(10)
C12 0.0342(12) 0.0336(12) 0.0463(13) -0.0005(9) 0.0132(10) 0.0057(9)
C13 0.0294(10) 0.0341(11) 0.0367(11) 0.0017(9) 0.0038(9) 0.0012(9)
C14 0.0337(12) 0.0519(14) 0.0410(12) 0.0068(10) 0.0094(10) 0.0071(11)
C15 0.0430(14) 0.0542(15) 0.0435(13) 0.0169(12) 0.0114(11) 0.0018(12)
C16 0.0457(13) 0.0387(12) 0.0439(13) 0.0121(10) 0.0042(11) 0.0008(11)
C17 0.0387(12) 0.0331(11) 0.0429(12) 0.0037(9) 0.0073(10) 0.0016(10)

loop_
_atom_type_symbol
_atom_type_description
_atom_type_scat_dispersion_real
_atom_type_scat_dispersion_imag
_atom_type_scat_source
C C 0.0033 0.0016 'International Tables Vol C Tables 4.2.6.8 and 6.1.1.4'
H H 0 0 'International Tables Vol C Tables 4.2.6.8 and 6.1.1.4'
N N 0.0061 0.0033 'International Tables Vol C Tables 4.2.6.8 and 6.1.1.4'
Cl Cl 0.1484 0.1585 'International Tables Vol C Tables 4.2.6.8 and 6.1.1.4'
Fe Fe 0.3463 0.8444 'International Tables Vol C Tables 4.2.6.8 and 6.1.1.4'

loop_
_geom_angle_atom_site_label_1
_geom_angle_atom_site_label_2
_geom_angle_atom_site_label_3
_geom_angle
_geom_angle_site_symmetry_1
_geom_angle_site_symmetry_3
_geom_angle_publ_flag
N2 Fe1 N3 78.81(7) . . ?
N2 Fe1 Cl1 90.61(5) . . ?
N3 Fe1 Cl1 168.32(5) . . ?
N2 Fe1 Cl2 167.76(5) . . ?
N3 Fe1 Cl2 90.74(5) . . ?
Cl1 Fe1 Cl2 100.30(2) . . ?
N2 Fe1 N1 73.30(7) . . ?
N3 Fe1 N1 94.11(6) . . ?
Cl1 Fe1 N1 87.47(4) . . ?
Cl2 Fe1 N1 101.44(5) . . ?
N2 Fe1 N4 94.77(7) . . ?
N3 Fe1 N4 72.49(6) . . ?
Cl1 Fe1 N4 103.85(5) . . ?
Cl2 Fe1 N4 88.03(5) . . ?
N1 Fe1 N4 163.84(6) . . ?
C6 N1 C2 117.28(19) . . ?
C6 N1 Fe1 111.14(15) . . ?
C2 N1 Fe1 131.46(14) . . ?
C2 C1 H1A 109.5 . . ?
C2 C1 H1B 109.5 . . ?
H1A C1 H1B 109.5 . . ?
C2 C1 H1C 109.5 . . ?
H1A C1 H1C 109.5 . . ?
H1B C1 H1C 109.5 . . ?
C17 C18 H18A 109.5 . . ?
C17 C18 H18B 109.5 . . ?
H18A C18 H18B 109.5 . . ?
C17 C18 H18C 109.5 . . ?
H18A C18 H18C 109.5 . . ?
H18B C18 H18C 109.5 . . ?
C7 N2 C8 108.5(2) . . ?
C7 N2 C9 109.25(19) . . ?
C8 N2 C9 111.15(19) . . ?
C7 N2 Fe1 107.09(13) . . ?
C8 N2 Fe1 112.81(15) . . ?
C9 N2 Fe1 107.88(14) . . ?
N1 C2 C3 121.7(2) . . ?
N1 C2 C1 119.22(19) . . ?
C3 C2 C1 119.1(2) . . ?
C12 N3 C11 108.06(19) . . ?
C12 N3 C10 110.14(19) . . ?
C11 N3 C10 109.99(19) . . ?
C12 N3 Fe1 107.73(13) . . ?
C11 N3 Fe1 113.61(14) . . ?
C10 N3 Fe1 107.27(13) . . ?
C4 C3 C2 120.3(3) . . ?
C4 C3 H3A 119.9 . . ?
C2 C3 H3A 119.9 . . ?
C13 N4 C17 117.04(19) . . ?
C13 N4 Fe1 110.91(14) . . ?
C17 N4 Fe1 131.89(15) . . ?
C5 C4 C3 118.5(2) . . ?
C5 C4 H4A 120.8 . . ?
C3 C4 H4A 120.8 . . ?
C4 C5 C6 119.4(2) . . ?
C4 C5 H5A 120.3 . . ?
C6 C5 H5A 120.3 . . ?
N1 C6 C5 122.9(2) . . ?
N1 C6 C7 117.2(2) . . ?
C5 C6 C7 119.9(2) . . ?
N2 C7 C6 113.05(19) . . ?
N2 C7 H7A 109 . . ?
C6 C7 H7A 109 . . ?
N2 C7 H7B 109 . . ?
C6 C7 H7B 109 . . ?
H7A C7 H7B 107.8 . . ?
N2 C8 H8A 109.5 . . ?
N2 C8 H8B 109.5 . . ?
H8A C8 H8B 109.5 . . ?
N2 C8 H8C 109.5 . . ?
H8A C8 H8C 109.5 . . ?
H8B C8 H8C 109.5 . . ?
N2 C9 C10 110.03(19) . . ?
N2 C9 H9A 109.7 . . ?
C10 C9 H9A 109.7 . . ?
N2 C9 H9B 109.7 . . ?
C10 C9 H9B 109.7 . . ?
H9A C9 H9B 108.2 . . ?
N3 C10 C9 110.38(18) . . ?
N3 C10 H10A 109.6 . . ?
C9 C10 H10A 109.6 . . ?
N3 C10 H10B 109.6 . . ?
C9 C10 H10B 109.6 . . ?
H10A C10 H10B 108.1 . . ?
N3 C11 H11A 109.5 . . ?
N3 C11 H11B 109.5 . . ?
H11A C11 H11B 109.5 . . ?
N3 C11 H11C 109.5 . . ?
H11A C11 H11C 109.5 . . ?
H11B C11 H11C 109.5 . . ?
N3 C12 C13 112.27(18) . . ?
N3 C12 H12A 109.2 . . ?
C13 C12 H12A 109.2 . . ?
N3 C12 H12B 109.2 . . ?
C13 C12 H12B 109.2 . . ?
H12A C12 H12B 107.9 . . ?
N4 C13 C14 123.5(2) . . ?
N4 C13 C12 117.60(19) . . ?
C14 C13 C12 118.9(2) . . ?
C15 C14 C13 118.6(2) . . ?
C15 C14 H14A 120.7 . . ?
C13 C14 H14A 120.7 . . ?
C16 C15 C14 119.1(2) . . ?
C16 C15 H15A 120.5 . . ?
C14 C15 H15A 120.5 . . ?
C15 C16 C17 119.6(2) . . ?
C15 C16 H16A 120.2 . . ?
C17 C16 H16A 120.2 . . ?
N4 C17 C16 122.1(2) . . ?
N4 C17 C18 118.6(2) . . ?
C16 C17 C18 119.2(2) . . ?

loop_
_geom_bond_atom_site_label_1
_geom_bond_atom_site_label_2
_geom_bond_distance
_geom_bond_site_symmetry_2
_geom_bond_publ_flag
Fe1 N2 2.2639(19) . ?
Fe1 N3 2.2689(18) . ?
Fe1 Cl1 2.3954(6) . ?
Fe1 Cl2 2.3978(6) . ?
Fe1 N1 2.4069(18) . ?
Fe1 N4 2.4236(19) . ?
N1 C6 1.349(3) . ?
N1 C2 1.355(3) . ?
C1 C2 1.489(3) . ?
C1 H1A 0.96 . ?
C1 H1B 0.96 . ?
C1 H1C 0.96 . ?
C18 C17 1.497(3) . ?
C18 H18A 0.96 . ?
C18 H18B 0.96 . ?
C18 H18C 0.96 . ?
N2 C7 1.472(3) . ?
N2 C8 1.477(3) . ?
N2 C9 1.489(3) . ?
C2 C3 1.389(3) . ?
N3 C12 1.471(3) . ?
N3 C11 1.474(3) . ?
N3 C10 1.484(3) . ?
C3 C4 1.372(4) . ?
C3 H3A 0.93 . ?
N4 C13 1.349(3) . ?
N4 C17 1.354(3) . ?
C4 C5 1.367(4) . ?
C4 H4A 0.93 . ?
C5 C6 1.390(3) . ?
C5 H5A 0.93 . ?
C6 C7 1.495(4) . ?
C7 H7A 0.97 . ?
C7 H7B 0.97 . ?
C8 H8A 0.96 . ?
C8 H8B 0.96 . ?
C8 H8C 0.96 . ?
C9 C10 1.508(4) . ?
C9 H9A 0.97 . ?
C9 H9B 0.97 . ?
C10 H10A 0.97 . ?
C10 H10B 0.97 . ?
C11 H11A 0.96 . ?
C11 H11B 0.96 . ?
C11 H11C 0.96 . ?
C12 C13 1.507(3) . ?
C12 H12A 0.97 . ?
C12 H12B 0.97 . ?
C13 C14 1.387(3) . ?
C14 C15 1.375(4) . ?
C14 H14A 0.93 . ?
C15 C16 1.374(4) . ?
C15 H15A 0.93 . ?
C16 C17 1.389(3) . ?
C16 H16A 0.93 . ?
